data_7004179
loop_
_publ_author_name
'Gott, Andrew L.'
'Clarkson, Guy J.'
'Deeth, Robert J.'
'Hammond, Max. L.'
'Morton, Colin'
'Scott, Peter'

_publ_section_title
;
 Constrained geometry aminooxazolinate ligands giving chiral zirconium
 guanidinates; catalytic cyclohydroamination
;
_journal_issue 22
_journal_name_full 'Dalton Transactions'
_journal_page_first 2983
_journal_page_last 2990
_journal_paper_doi 10.1039/b803831g
_journal_year 2008
_chemical_absolute_configuration rmad
_chemical_formula_sum 'C22 H42 N4 O Si Zr'
_chemical_formula_weight 497.91
_chemical_name_systematic
;
?
;
_space_group_IT_number 19
_symmetry_cell_setting orthorhombic
_symmetry_space_group_name_Hall 'P 2ac 2ab'
_symmetry_space_group_name_H-M 'P 21 21 21'
_atom_sites_solution_hydrogens geom
_atom_sites_solution_primary direct
_atom_sites_solution_secondary difmap
_audit_creation_method SHELXL-97
_cell_angle_alpha 90.000(5)
_cell_angle_beta 90.000(5)
_cell_angle_gamma 90.000(5)
_cell_formula_units_Z 4
_cell_length_a 9.8832(2)
_cell_length_b 15.3216(3)
_cell_length_c 17.2098(3)
_cell_measurement_reflns_used 9789
_cell_measurement_temperature 120(2)
_cell_measurement_theta_max 27.48
_cell_measurement_theta_min 2.91
_cell_volume 2606.02(9)
_computing_cell_refinement 'SAINT (Siemens, 1995)'
_computing_data_collection 'SMART (Siemens, 1994)'
_computing_data_reduction 'SAINT (Siemens, 1995)'
_computing_molecular_graphics 'SHELXTL (Sheldrick, 1997)'
_computing_publication_material 'SHELXTL (Sheldrick, 1997)'
_computing_structure_refinement 'SHELXL-97 (Sheldrick, 1997)'
_computing_structure_solution 'SHELXS-97 (Sheldrick, 1990)'
_diffrn_ambient_temperature 120(2)
_diffrn_detector_area_resol_mean 8.192
_diffrn_measured_fraction_theta_full 0.997
_diffrn_measured_fraction_theta_max 0.997
_diffrn_measurement_device_type 'Siemens SMART diffractometer'
_diffrn_measurement_method '\w scans'
_diffrn_radiation_monochromator graphite
_diffrn_radiation_source 'fine-focus sealed tube'
_diffrn_radiation_type MoK\a
_diffrn_radiation_wavelength 0.71073
_diffrn_reflns_av_R_equivalents 0.0422
_diffrn_reflns_av_sigmaI/netI 0.0407
_diffrn_reflns_limit_h_max 12
_diffrn_reflns_limit_h_min -12
_diffrn_reflns_limit_k_max 19
_diffrn_reflns_limit_k_min -15
_diffrn_reflns_limit_l_max 22
_diffrn_reflns_limit_l_min -20
_diffrn_reflns_number 18995
_diffrn_reflns_theta_full 27.48
_diffrn_reflns_theta_max 27.48
_diffrn_reflns_theta_min 2.91
_diffrn_standards_decay_% nil
_exptl_absorpt_coefficient_mu 0.487
_exptl_absorpt_correction_T_max 0.8292
_exptl_absorpt_correction_T_min 0.7816
_exptl_absorpt_correction_type multi-scan
_exptl_absorpt_process_details 'SADABS (Sheldrick, 1996)'
_exptl_crystal_colour colourless
_exptl_crystal_density_diffrn 1.269
_exptl_crystal_density_method 'not measured'
_exptl_crystal_description block
_exptl_crystal_F_000 1056
_exptl_crystal_size_max 0.46
_exptl_crystal_size_mid 0.42
_exptl_crystal_size_min 0.40
_refine_diff_density_max 0.270
_refine_diff_density_min -0.599
_refine_diff_density_rms 0.062
_refine_ls_abs_structure_details 'Flack H D (1983), Acta Cryst. A39, 876-881, 2590 Fridel pairs'
_refine_ls_abs_structure_Flack 0.04(3)
_refine_ls_extinction_method none
_refine_ls_goodness_of_fit_ref 1.069
_refine_ls_hydrogen_treatment constr
_refine_ls_matrix_type full
_refine_ls_number_parameters 275
_refine_ls_number_reflns 5939
_refine_ls_number_restraints 18
_refine_ls_restrained_S_all 1.084
_refine_ls_R_factor_all 0.0342
_refine_ls_R_factor_gt 0.0304
_refine_ls_shift/su_max 0.003
_refine_ls_shift/su_mean 0.000
_refine_ls_structure_factor_coef Fsqd
_refine_ls_weighting_details 'calc w=1/[\s^2^(Fo^2^)+(0.0213P)^2^+1.5363P] where P=(Fo^2^+2Fc^2^)/3'
_refine_ls_weighting_scheme calc
_refine_ls_wR_factor_gt 0.0638
_refine_ls_wR_factor_ref 0.0656
_reflns_number_gt 5596
_reflns_number_total 5939
_reflns_threshold_expression >2sigma(I)
_cod_data_source_file b803831g.txt
_cod_data_source_block ag15
_cod_original_sg_symbol_H-M P2(1)2(1)2(1)
_cod_database_code 7004179

loop_
_symmetry_equiv_pos_as_xyz
'x, y, z'
'-x+1/2, -y, z+1/2'
'x+1/2, -y+1/2, -z'
'-x, y+1/2, -z+1/2'

loop_
_atom_site_label
_atom_site_type_symbol
_atom_site_fract_x
_atom_site_fract_y
_atom_site_fract_z
_atom_site_U_iso_or_equiv
_atom_site_adp_type
_atom_site_occupancy
_atom_site_symmetry_multiplicity
_atom_site_calc_flag
_atom_site_refinement_flags
_atom_site_disorder_assembly
_atom_site_disorder_group
Zr1 Zr 1.01721(2) 0.939718(14) -0.029757(12) 0.01253(6) Uani 1 1 d . . .
Si1 Si 0.81330(7) 1.09763(5) -0.00670(4) 0.01975(15) Uani 1 1 d . . .
N1 N 0.8898(2) 1.04770(13) -0.08544(11) 0.0160(4) Uani 1 1 d . . .
N2 N 0.8844(2) 0.91114(13) -0.12684(12) 0.0176(4) Uani 1 1 d . . .
N3 N 0.7265(2) 1.01325(15) -0.18191(13) 0.0236(5) Uani 1 1 d . . .
N4 N 1.2078(2) 0.97809(14) -0.06432(13) 0.0193(4) Uani 1 1 d . . .
O1 O 1.02645(18) 0.80988(10) -0.04925(9) 0.0179(3) Uani 1 1 d . . .
C1 C 0.8867(2) 1.02533(16) 0.06992(14) 0.0155(5) Uani 1 1 d . . .
C2 C 0.8465(2) 0.93489(18) 0.07947(14) 0.0197(5) Uani 1 1 d . . .
C3 C 0.9578(3) 0.88772(16) 0.10940(14) 0.0242(6) Uani 1 1 d . . .
C4 C 1.0679(3) 0.9458(2) 0.11934(14) 0.0255(6) Uani 1 1 d . . .
C5 C 1.0244(3) 1.02980(15) 0.09607(13) 0.0189(5) Uani 1 1 d . . .
C6 C 0.7091(3) 0.8974(2) 0.06129(19) 0.0365(7) Uani 1 1 d . . .
H6A H 0.6427 0.9199 0.0986 0.055 Uiso 1 1 calc R . .
H6B H 0.7128 0.8336 0.0649 0.055 Uiso 1 1 calc R . .
H6C H 0.6824 0.9144 0.0086 0.055 Uiso 1 1 calc R . .
C7 C 0.9615(4) 0.79171(18) 0.12925(18) 0.0420(9) Uani 1 1 d . . .
H7A H 0.9945 0.7843 0.1825 0.063 Uiso 1 1 calc R . .
H7B H 1.0223 0.7614 0.0932 0.063 Uiso 1 1 calc R . .
H7C H 0.8703 0.7672 0.1249 0.063 Uiso 1 1 calc R . .
C8 C 1.2039(3) 0.9239(2) 0.15380(18) 0.0449(9) Uani 1 1 d . . .
H8A H 1.2107 0.9492 0.2060 0.067 Uiso 1 1 calc R . .
H8B H 1.2756 0.9480 0.1208 0.067 Uiso 1 1 calc R . .
H8C H 1.2139 0.8604 0.1571 0.067 Uiso 1 1 calc R . .
C9 C 1.1111(3) 1.1109(2) 0.1025(2) 0.0360(7) Uani 1 1 d . . .
H9A H 1.0726 1.1502 0.1416 0.054 Uiso 1 1 calc R . .
H9B H 1.1139 1.1407 0.0521 0.054 Uiso 1 1 calc R . .
H9C H 1.2031 1.0944 0.1179 0.054 Uiso 1 1 calc R . .
C10 C 0.8668(4) 1.21398(18) 0.0003(2) 0.0504(10) Uani 1 1 d . . .
H10A H 0.8435 1.2368 0.0518 0.076 Uiso 1 1 calc R . .
H10B H 0.8202 1.2482 -0.0396 0.076 Uiso 1 1 calc R . .
H10C H 0.9648 1.2181 -0.0075 0.076 Uiso 1 1 calc R . .
C11 C 0.6244(3) 1.0960(3) -0.01047(19) 0.0518(10) Uani 1 1 d U . .
H11A H 0.5922 1.1440 -0.0432 0.078 Uiso 1 1 calc R . .
H11B H 0.5880 1.1027 0.0422 0.078 Uiso 1 1 calc R . .
H11C H 0.5938 1.0403 -0.0323 0.078 Uiso 1 1 calc R . .
C12 C 0.8300(3) 0.98914(16) -0.13506(14) 0.0167(5) Uani 1 1 d . . .
C13 C 0.6311(3) 0.9506(2) -0.21493(16) 0.0299(6) Uani 1 1 d . . .
H13A H 0.6343 0.8962 -0.1850 0.045 Uiso 1 1 calc R . .
H13B H 0.6556 0.9387 -0.2691 0.045 Uiso 1 1 calc R . .
H13C H 0.5394 0.9749 -0.2129 0.045 Uiso 1 1 calc R . .
C14 C 0.7027(3) 1.1037(2) -0.20235(17) 0.0334(7) Uani 1 1 d . . .
H14A H 0.7744 1.1402 -0.1800 0.050 Uiso 1 1 calc R . .
H14B H 0.6149 1.1223 -0.1818 0.050 Uiso 1 1 calc R . .
H14C H 0.7029 1.1099 -0.2590 0.050 Uiso 1 1 calc R . .
C15 C 0.8860(3) 0.82654(17) -0.16555(14) 0.0196(5) Uani 1 1 d . . .
H15A H 0.7915 0.8108 -0.1810 0.024 Uiso 1 1 calc R . .
C16 C 0.9793(3) 0.82237(18) -0.23871(14) 0.0254(6) Uani 1 1 d . . .
C17 C 0.9440(3) 0.7383(2) -0.2829(2) 0.0472(9) Uani 1 1 d U . .
H17A H 1.0037 0.7324 -0.3280 0.071 Uiso 1 1 calc R . .
H17B H 0.8497 0.7409 -0.3003 0.071 Uiso 1 1 calc R . .
H17C H 0.9560 0.6880 -0.2485 0.071 Uiso 1 1 calc R . .
C18 C 1.1293(3) 0.8220(2) -0.21794(16) 0.0271(6) Uani 1 1 d . . .
H18A H 1.1832 0.8163 -0.2655 0.041 Uiso 1 1 calc R . .
H18B H 1.1485 0.7728 -0.1833 0.041 Uiso 1 1 calc R . .
H18C H 1.1526 0.8768 -0.1917 0.041 Uiso 1 1 calc R . .
C19 C 0.9537(3) 0.9011(2) -0.29187(17) 0.0443(9) Uani 1 1 d U . .
H19A H 1.0160 0.8989 -0.3361 0.067 Uiso 1 1 calc R . .
H19B H 0.9684 0.9551 -0.2626 0.067 Uiso 1 1 calc R . .
H19C H 0.8602 0.8994 -0.3108 0.067 Uiso 1 1 calc R . .
C20 C 0.9313(3) 0.76664(16) -0.09794(15) 0.0202(5) Uani 1 1 d . . .
H20A H 0.8514 0.7495 -0.0668 0.024 Uiso 1 1 calc R . .
H20B H 0.9727 0.7129 -0.1193 0.024 Uiso 1 1 calc R . .
C21 C 1.3226(3) 0.91911(19) -0.05631(19) 0.0345(7) Uani 1 1 d . . .
H21A H 1.3679 0.9129 -0.1066 0.052 Uiso 1 1 calc R . .
H21B H 1.2906 0.8619 -0.0387 0.052 Uiso 1 1 calc R . .
H21C H 1.3864 0.9429 -0.0182 0.052 Uiso 1 1 calc R . .
C22 C 1.2508(3) 1.0635(2) -0.0898(2) 0.0361(7) Uani 1 1 d . . .
H22A H 1.2962 1.0586 -0.1402 0.054 Uiso 1 1 calc R . .
H22B H 1.3138 1.0882 -0.0516 0.054 Uiso 1 1 calc R . .
H22C H 1.1718 1.1018 -0.0947 0.054 Uiso 1 1 calc R . .

loop_
_atom_site_aniso_label
_atom_site_aniso_U_11
_atom_site_aniso_U_22
_atom_site_aniso_U_33
_atom_site_aniso_U_23
_atom_site_aniso_U_13
_atom_site_aniso_U_12
Zr1 0.01273(10) 0.01280(9) 0.01206(9) 0.00002(9) -0.00002(9) -0.00023(8)
Si1 0.0208(3) 0.0186(3) 0.0199(3) -0.0007(3) -0.0012(3) 0.0075(3)
N1 0.0169(9) 0.0148(10) 0.0164(10) 0.0023(8) -0.0014(8) 0.0016(8)
N2 0.0175(10) 0.0178(10) 0.0174(10) -0.0023(8) -0.0016(9) 0.0010(8)
N3 0.0245(12) 0.0261(12) 0.0201(11) 0.0024(9) -0.0081(10) 0.0051(9)
N4 0.0129(10) 0.0217(11) 0.0233(11) 0.0029(9) 0.0023(9) -0.0010(8)
O1 0.0209(8) 0.0152(8) 0.0177(8) -0.0005(6) -0.0012(7) -0.0004(7)
C1 0.0157(12) 0.0166(11) 0.0143(12) -0.0030(9) 0.0024(10) 0.0002(9)
C2 0.0224(12) 0.0188(12) 0.0179(11) -0.0036(11) 0.0081(10) -0.0053(12)
C3 0.0407(16) 0.0169(12) 0.0149(11) 0.0025(9) 0.0128(12) 0.0049(11)
C4 0.0313(13) 0.0330(15) 0.0123(11) -0.0026(12) -0.0001(10) 0.0151(13)
C5 0.0202(12) 0.0211(11) 0.0153(11) -0.0067(9) -0.0062(11) 0.0027(10)
C6 0.0334(16) 0.0354(16) 0.0407(17) -0.0140(14) 0.0201(14) -0.0157(13)
C7 0.071(2) 0.0222(14) 0.0328(15) 0.0093(12) 0.0231(17) 0.0145(15)
C8 0.0443(19) 0.065(2) 0.0258(15) -0.0117(15) -0.0129(14) 0.0313(17)
C9 0.0269(15) 0.0343(17) 0.0468(19) -0.0174(15) -0.0054(14) -0.0081(13)
C10 0.094(3) 0.0173(14) 0.0396(17) -0.0035(13) -0.0102(19) 0.0129(17)
C11 0.0304(16) 0.095(3) 0.0298(17) 0.0076(17) 0.0027(14) 0.0248(17)
C12 0.0144(12) 0.0222(13) 0.0136(11) 0.0021(9) 0.0004(10) -0.0026(10)
C13 0.0188(13) 0.0429(18) 0.0279(14) -0.0041(13) -0.0085(11) 0.0009(13)
C14 0.0392(18) 0.0344(16) 0.0266(15) 0.0076(13) -0.0083(14) 0.0106(14)
C15 0.0180(12) 0.0213(13) 0.0195(12) -0.0061(10) -0.0015(10) -0.0014(10)
C16 0.0234(13) 0.0379(15) 0.0150(11) -0.0063(10) 0.0023(12) 0.0018(13)
C17 0.0383(18) 0.066(2) 0.0369(17) -0.0316(16) 0.0070(15) -0.0085(16)
C18 0.0244(15) 0.0380(16) 0.0190(13) -0.0034(12) 0.0054(12) 0.0001(12)
C19 0.0397(19) 0.072(2) 0.0214(13) 0.0101(14) 0.0080(13) 0.0152(16)
C20 0.0247(13) 0.0154(12) 0.0204(12) -0.0051(10) 0.0000(11) -0.0036(10)
C21 0.0157(12) 0.0337(17) 0.0540(19) 0.0134(13) 0.0043(13) 0.0014(11)
C22 0.0247(13) 0.0267(14) 0.0568(19) 0.0092(16) 0.0063(13) -0.0042(14)

loop_
_atom_type_symbol
_atom_type_description
_atom_type_scat_dispersion_real
_atom_type_scat_dispersion_imag
_atom_type_scat_source
C C 0.0033 0.0016 'International Tables Vol C Tables 4.2.6.8 and 6.1.1.4'
H H 0.0000 0.0000 'International Tables Vol C Tables 4.2.6.8 and 6.1.1.4'
N N 0.0061 0.0033 'International Tables Vol C Tables 4.2.6.8 and 6.1.1.4'
O O 0.0106 0.0060 'International Tables Vol C Tables 4.2.6.8 and 6.1.1.4'
Si Si 0.0817 0.0704 'International Tables Vol C Tables 4.2.6.8 and 6.1.1.4'
Zr Zr -2.9673 0.5597 'International Tables Vol C Tables 4.2.6.8 and 6.1.1.4'

loop_
_geom_angle_atom_site_label_1
_geom_angle_atom_site_label_2
_geom_angle_atom_site_label_3
_geom_angle
_geom_angle_site_symmetry_1
_geom_angle_site_symmetry_3
_geom_angle_publ_flag
O1 Zr1 N4 101.06(8) . . ?
O1 Zr1 N2 72.58(7) . . ?
N4 Zr1 N2 112.85(8) . . ?
O1 Zr1 N1 131.85(7) . . ?
N4 Zr1 N1 100.13(8) . . ?
N2 Zr1 N1 59.38(7) . . ?
O1 Zr1 C1 130.55(7) . . ?
N4 Zr1 C1 121.12(8) . . ?
N2 Zr1 C1 108.68(8) . . ?
N1 Zr1 C1 68.07(8) . . ?
O1 Zr1 C2 97.18(8) . . ?
N4 Zr1 C2 146.44(8) . . ?
N2 Zr1 C2 99.38(8) . . ?
N1 Zr1 C2 88.00(8) . . ?
C1 Zr1 C2 33.44(8) . . ?
O1 Zr1 C5 131.92(7) . . ?
N4 Zr1 C5 93.72(9) . . ?
N2 Zr1 C5 140.74(8) . . ?
N1 Zr1 C5 88.84(7) . . ?
C1 Zr1 C5 32.76(8) . . ?
C2 Zr1 C5 53.63(8) . . ?
O1 Zr1 C3 82.01(7) . . ?
N4 Zr1 C3 124.17(9) . . ?
N2 Zr1 C3 120.84(9) . . ?
N1 Zr1 C3 118.97(8) . . ?
C1 Zr1 C3 54.11(8) . . ?
C2 Zr1 C3 32.03(8) . . ?
C5 Zr1 C3 52.58(8) . . ?
O1 Zr1 C4 100.93(8) . . ?
N4 Zr1 C4 95.62(9) . . ?
N2 Zr1 C4 151.46(9) . . ?
N1 Zr1 C4 119.34(8) . . ?
C1 Zr1 C4 53.88(8) . . ?
C2 Zr1 C4 53.08(8) . . ?
C5 Zr1 C4 31.64(8) . . ?
C3 Zr1 C4 31.56(9) . . ?
O1 Zr1 C12 101.30(7) . . ?
N4 Zr1 C12 110.66(8) . . ?
N2 Zr1 C12 28.90(7) . . ?
N1 Zr1 C12 30.56(7) . . ?
C1 Zr1 C12 87.71(8) . . ?
C2 Zr1 C12 92.86(8) . . ?
C5 Zr1 C12 115.74(8) . . ?
C3 Zr1 C12 123.48(8) . . ?
C4 Zr1 C12 141.26(8) . . ?
O1 Zr1 Si1 143.17(5) . . ?
N4 Zr1 Si1 113.51(6) . . ?
N2 Zr1 Si1 82.30(6) . . ?
C1 Zr1 Si1 36.06(6) . . ?
C2 Zr1 Si1 60.35(6) . . ?
C5 Zr1 Si1 60.17(6) . . ?
C3 Zr1 Si1 88.56(6) . . ?
C4 Zr1 Si1 88.37(6) . . ?
C12 Zr1 Si1 55.57(5) . . ?
N1 Si1 C10 110.49(14) . . ?
N1 Si1 C11 113.79(14) . . ?
C10 Si1 C11 107.38(19) . . ?
N1 Si1 C1 96.95(10) . . ?
C10 Si1 C1 114.28(14) . . ?
C11 Si1 C1 113.84(14) . . ?
N1 Si1 Zr1 44.56(7) . . ?
C10 Si1 Zr1 123.87(13) . . ?
C11 Si1 Zr1 128.30(13) . . ?
C1 Si1 Zr1 52.40(7) . . ?
C12 N1 Si1 126.05(17) . . ?
C12 N1 Zr1 91.42(14) . . ?
Si1 N1 Zr1 103.42(9) . . ?
C12 N2 C15 139.6(2) . . ?
C12 N2 Zr1 98.41(15) . . ?
C15 N2 Zr1 121.68(16) . . ?
C12 N3 C14 121.9(2) . . ?
C12 N3 C13 122.7(2) . . ?
C14 N3 C13 115.5(2) . . ?
C22 N4 C21 111.2(2) . . ?
C22 N4 Zr1 127.98(17) . . ?
C21 N4 Zr1 120.50(17) . . ?
C20 O1 Zr1 121.77(14) . . ?
C5 C1 C2 105.7(2) . . ?
C5 C1 Si1 124.13(19) . . ?
C2 C1 Si1 122.67(18) . . ?
C5 C1 Zr1 75.67(13) . . ?
C2 C1 Zr1 73.71(13) . . ?
Si1 C1 Zr1 91.54(10) . . ?
C3 C2 C1 108.5(2) . . ?
C3 C2 C6 125.6(3) . . ?
C1 C2 C6 125.9(2) . . ?
C3 C2 Zr1 76.49(14) . . ?
C1 C2 Zr1 72.85(13) . . ?
C6 C2 Zr1 117.28(17) . . ?
C2 C3 C4 108.7(2) . . ?
C2 C3 C7 126.8(3) . . ?
C4 C3 C7 124.5(3) . . ?
C2 C3 Zr1 71.48(13) . . ?
C4 C3 Zr1 75.18(14) . . ?
C7 C3 Zr1 120.19(17) . . ?
C5 C4 C3 107.7(2) . . ?
C5 C4 C8 125.8(3) . . ?
C3 C4 C8 126.4(3) . . ?
C5 C4 Zr1 72.35(13) . . ?
C3 C4 Zr1 73.26(14) . . ?
C8 C4 Zr1 123.28(18) . . ?
C4 C5 C1 109.5(2) . . ?
C4 C5 C9 123.6(2) . . ?
C1 C5 C9 126.8(2) . . ?
C4 C5 Zr1 76.01(14) . . ?
C1 C5 Zr1 71.57(13) . . ?
C9 C5 Zr1 121.21(19) . . ?
C2 C6 H6A 109.5 . . ?
C2 C6 H6B 109.5 . . ?
H6A C6 H6B 109.5 . . ?
C2 C6 H6C 109.5 . . ?
H6A C6 H6C 109.5 . . ?
H6B C6 H6C 109.5 . . ?
C3 C7 H7A 109.5 . . ?
C3 C7 H7B 109.5 . . ?
H7A C7 H7B 109.5 . . ?
C3 C7 H7C 109.5 . . ?
H7A C7 H7C 109.5 . . ?
H7B C7 H7C 109.5 . . ?
C4 C8 H8A 109.5 . . ?
C4 C8 H8B 109.5 . . ?
H8A C8 H8B 109.5 . . ?
C4 C8 H8C 109.5 . . ?
H8A C8 H8C 109.5 . . ?
H8B C8 H8C 109.5 . . ?
C5 C9 H9A 109.5 . . ?
C5 C9 H9B 109.5 . . ?
H9A C9 H9B 109.5 . . ?
C5 C9 H9C 109.5 . . ?
H9A C9 H9C 109.5 . . ?
H9B C9 H9C 109.5 . . ?
Si1 C10 H10A 109.5 . . ?
Si1 C10 H10B 109.5 . . ?
H10A C10 H10B 109.5 . . ?
Si1 C10 H10C 109.5 . . ?
H10A C10 H10C 109.5 . . ?
H10B C10 H10C 109.5 . . ?
Si1 C11 H11A 109.5 . . ?
Si1 C11 H11B 109.5 . . ?
H11A C11 H11B 109.5 . . ?
Si1 C11 H11C 109.5 . . ?
H11A C11 H11C 109.5 . . ?
H11B C11 H11C 109.5 . . ?
N2 C12 N3 128.3(2) . . ?
N2 C12 N1 110.5(2) . . ?
N3 C12 N1 121.2(2) . . ?
N2 C12 Zr1 52.69(12) . . ?
N3 C12 Zr1 174.06(18) . . ?
N1 C12 Zr1 58.03(12) . . ?
N3 C13 H13A 109.5 . . ?
N3 C13 H13B 109.5 . . ?
H13A C13 H13B 109.5 . . ?
N3 C13 H13C 109.5 . . ?
H13A C13 H13C 109.5 . . ?
H13B C13 H13C 109.5 . . ?
N3 C14 H14A 109.5 . . ?
N3 C14 H14B 109.5 . . ?
H14A C14 H14B 109.5 . . ?
N3 C14 H14C 109.5 . . ?
H14A C14 H14C 109.5 . . ?
H14B C14 H14C 109.5 . . ?
N2 C15 C20 100.76(19) . . ?
N2 C15 C16 114.3(2) . . ?
C20 C15 C16 114.2(2) . . ?
N2 C15 H15A 109.1 . . ?
C20 C15 H15A 109.1 . . ?
C16 C15 H15A 109.1 . . ?
C18 C16 C19 107.6(2) . . ?
C18 C16 C17 109.5(2) . . ?
C19 C16 C17 109.1(3) . . ?
C18 C16 C15 112.7(2) . . ?
C19 C16 C15 110.6(2) . . ?
C17 C16 C15 107.4(2) . . ?
C16 C17 H17A 109.5 . . ?
C16 C17 H17B 109.5 . . ?
H17A C17 H17B 109.5 . . ?
C16 C17 H17C 109.5 . . ?
H17A C17 H17C 109.5 . . ?
H17B C17 H17C 109.5 . . ?
C16 C18 H18A 109.5 . . ?
C16 C18 H18B 109.5 . . ?
H18A C18 H18B 109.5 . . ?
C16 C18 H18C 109.5 . . ?
H18A C18 H18C 109.5 . . ?
H18B C18 H18C 109.5 . . ?
C16 C19 H19A 109.5 . . ?
C16 C19 H19B 109.5 . . ?
H19A C19 H19B 109.5 . . ?
C16 C19 H19C 109.5 . . ?
H19A C19 H19C 109.5 . . ?
H19B C19 H19C 109.5 . . ?
O1 C20 C15 110.97(19) . . ?
O1 C20 H20A 109.4 . . ?
C15 C20 H20A 109.4 . . ?
O1 C20 H20B 109.4 . . ?
C15 C20 H20B 109.4 . . ?
H20A C20 H20B 108.0 . . ?
N4 C21 H21A 109.5 . . ?
N4 C21 H21B 109.5 . . ?
H21A C21 H21B 109.5 . . ?
N4 C21 H21C 109.5 . . ?
H21A C21 H21C 109.5 . . ?
H21B C21 H21C 109.5 . . ?
N4 C22 H22A 109.5 . . ?
N4 C22 H22B 109.5 . . ?
H22A C22 H22B 109.5 . . ?
N4 C22 H22C 109.5 . . ?
H22A C22 H22C 109.5 . . ?
H22B C22 H22C 109.5 . . ?

loop_
_geom_bond_atom_site_label_1
_geom_bond_atom_site_label_2
_geom_bond_distance
_geom_bond_site_symmetry_2
_geom_bond_publ_flag
Zr1 O1 2.0195(15) . ?
Zr1 N4 2.061(2) . ?
Zr1 N2 2.169(2) . ?
Zr1 N1 2.2896(19) . ?
Zr1 C1 2.516(2) . ?
Zr1 C2 2.527(2) . ?
Zr1 C5 2.569(2) . ?
Zr1 C3 2.591(2) . ?
Zr1 C4 2.616(2) . ?
Zr1 C12 2.698(2) . ?
Si1 N1 1.730(2) . ?
Si1 C10 1.863(3) . ?
Si1 C11 1.869(3) . ?
Si1 C1 1.869(3) . ?
N1 C12 1.372(3) . ?
N2 C12 1.318(3) . ?
N2 C15 1.457(3) . ?
N3 C12 1.354(3) . ?
N3 C14 1.450(3) . ?
N3 C13 1.460(4) . ?
N4 C22 1.445(3) . ?
N4 C21 1.457(3) . ?
O1 C20 1.423(3) . ?
C1 C5 1.435(4) . ?
C1 C2 1.451(4) . ?
C2 C3 1.413(4) . ?
C2 C6 1.507(4) . ?
C3 C4 1.416(4) . ?
C3 C7 1.511(4) . ?
C4 C5 1.414(4) . ?
C4 C8 1.507(4) . ?
C5 C9 1.514(4) . ?
C6 H6A 0.9800 . ?
C6 H6B 0.9800 . ?
C6 H6C 0.9800 . ?
C7 H7A 0.9800 . ?
C7 H7B 0.9800 . ?
C7 H7C 0.9800 . ?
C8 H8A 0.9800 . ?
C8 H8B 0.9800 . ?
C8 H8C 0.9800 . ?
C9 H9A 0.9800 . ?
C9 H9B 0.9800 . ?
C9 H9C 0.9800 . ?
C10 H10A 0.9800 . ?
C10 H10B 0.9800 . ?
C10 H10C 0.9800 . ?
C11 H11A 0.9800 . ?
C11 H11B 0.9800 . ?
C11 H11C 0.9800 . ?
C13 H13A 0.9800 . ?
C13 H13B 0.9800 . ?
C13 H13C 0.9800 . ?
C14 H14A 0.9800 . ?
C14 H14B 0.9800 . ?
C14 H14C 0.9800 . ?
C15 C20 1.548(4) . ?
C15 C16 1.562(3) . ?
C15 H15A 1.0000 . ?
C16 C18 1.526(4) . ?
C16 C19 1.535(4) . ?
C16 C17 1.536(4) . ?
C17 H17A 0.9800 . ?
C17 H17B 0.9800 . ?
C17 H17C 0.9800 . ?
C18 H18A 0.9800 . ?
C18 H18B 0.9800 . ?
C18 H18C 0.9800 . ?
C19 H19A 0.9800 . ?
C19 H19B 0.9800 . ?
C19 H19C 0.9800 . ?
C20 H20A 0.9900 . ?
C20 H20B 0.9900 . ?
C21 H21A 0.9800 . ?
C21 H21B 0.9800 . ?
C21 H21C 0.9800 . ?
C22 H22A 0.9800 . ?
C22 H22B 0.9800 . ?
C22 H22C 0.9800 . ?
